data_4020447
loop_
_publ_author_name
'Pham, Tien Q.'
'Pyne, Stephen G.'
'Skelton, Brian W.'
'White, Allan H.'

_publ_section_title
;
 Synthesis of Carbocyclic Hydantocidins via Regioselective and
 Diastereoselective Phosphine-Catalyzed [3 + 2]-Cycloadditions
 to 5-Methylenehydantoins
;
_journal_coden_ASTM JOCEAH
_journal_issue 16
_journal_name_full 'Journal of Organic Chemistry'
_journal_page_first 6369
_journal_page_last 6377
_journal_paper_doi 10.1021/jo050827h
_journal_volume 70
_journal_year 2005
_chemical_formula_moiety 'C6 H6 N2 O3'
_chemical_formula_sum 'C6 H6 N2 O3'
_chemical_formula_weight 154.13
_space_group_crystal_system triclinic
_space_group_IT_number 2
_space_group_name_Hall '-P 1'
_space_group_name_H-M_alt 'P -1'
_cell_angle_alpha 107.757(2)
_cell_angle_beta 103.321(2)
_cell_angle_gamma 115.075(2)
_cell_formula_units_Z 2
_cell_length_a 7.2232(8)
_cell_length_b 7.5093(9)
_cell_length_c 7.8888(9)
_cell_measurement_temperature 150(2)
_cell_volume 335.49(7)
_exptl_crystal_density_diffrn 1.526
_cod_database_code 4020447

loop_
_space_group_symop_id
_space_group_symop_operation_xyz
1 x,y,z
2 -x,-y,-z

loop_
_atom_site_label
_atom_site_fract_x
_atom_site_fract_y
_atom_site_fract_z
_atom_site_U_iso_or_equiv
_atom_site_adp_type
_atom_site_calc_flag
_atom_site_calc_attached_atom
_atom_site_occupancy
_atom_site_disorder_assembly
_atom_site_disorder_group
N1 .29573(10) .20838(10) .46669(9) .01543(16) Uani ? ? 1.00000 ? ?
C1 .41782(13) .13551(13) .38403(11) .0186(2) Uani ? ? 1.00000 ? ?
O1 .61988(10) .23229(12) .48220(10) .0262(2) Uani ? ? 1.00000 ? ?
C11 .29929(17) -.05295(16) .18332(13) .0273(3) Uani ? ? 1.00000 ? ?
C2 .06517(11) .13063(12) .36963(10) .01680(18) Uani ? ? 1.00000 ? ?
O2 -.06673(10) -.02130(10) .20923(9) .02596(18) Uani ? ? 1.00000 ? ?
N3 .01951(11) .26036(12) .49639(10) .02038(19) Uani ? ? 1.00000 ? ?
C4 .20306(13) .41768(13) .67201(11) .0202(2) Uani ? ? 1.00000 ? ?
O4 .20672(13) .55078(12) .80866(10) .0334(2) Uani ? ? 1.00000 ? ?
C5 .39060(12) .38730(11) .65639(10) .01634(17) Uani ? ? 1.00000 ? ?
C51 .59664(13) .50964(14) .80026(12) .0232(2) Uani ? ? 1.00000 ? ?
H11a .174(2) -.186(2) .176(2) .038(4) Uiso ? ? 1.00000 ? ?
H11b .411(3) -.087(2) .153(2) .050(4) Uiso ? ? 1.00000 ? ?
H11c .233(2) -.016(2) .091(2) .039(4) Uiso ? ? 1.00000 ? ?
H3 -.114(3) .241(2) .473(2) .041(4) Uiso ? ? 1.00000 ? ?
H51a .721(2) .490(2) .7937(18) .028(3) Uiso ? ? 1.00000 ? ?
H51b .622(2) .624(2) .921(2) .036(3) Uiso ? ? 1.00000 ? ?

loop_
_atom_site_aniso_label
_atom_site_aniso_U_11
_atom_site_aniso_U_22
_atom_site_aniso_U_33
_atom_site_aniso_U_12
_atom_site_aniso_U_13
_atom_site_aniso_U_23
N1 .0117(2) .0177(2) .0150(2) .00839(19) .00491(18) .00508(19)
C1 .0198(3) .0244(3) .0200(3) .0158(3) .0112(3) .0117(3)
O1 .0179(2) .0378(3) .0289(3) .0187(3) .0118(2) .0149(3)
C11 .0349(4) .0320(4) .0199(3) .0241(4) .0120(3) .0080(3)
C2 .0125(2) .0189(3) .0177(3) .0082(2) .0050(2) .0079(2)
O2 .0180(2) .0245(3) .0201(3) .0087(2) -.0005(2) .0028(2)
N3 .0147(2) .0256(3) .0228(3) .0131(2) .0087(2) .0093(2)
C4 .0207(3) .0221(3) .0202(3) .0135(3) .0100(3) .0081(3)
O4 .0391(4) .0356(4) .0267(3) .0255(3) .0161(3) .0057(3)
C5 .0148(3) .0162(3) .0155(3) .0078(2) .0054(2) .0057(2)
C51 .0180(3) .0212(3) .0195(3) .0072(3) .0018(3) .0059(3)

loop_
_geom_bond_atom_site_label_1
_geom_bond_atom_site_label_2
_geom_bond_site_symmetry_1
_geom_bond_site_symmetry_2
_geom_bond_distance
_geom_bond_publ_flag
N1 C1 . . 1.3995(13) ?
N1 C2 . . 1.4199(10) ?
N1 C5 . . 1.4265(9) ?
C1 O1 . . 1.2227(10) ?
C1 C11 . . 1.4914(10) ?
C11 H11a . . .995(15) ?
C11 H11b . . 1.00(2) ?
C11 H11c . . .953(19) ?
C2 O2 . . 1.2054(7) ?
C2 N3 . . 1.3740(13) ?
N3 C4 . . 1.3786(8) ?
N3 H3 . . .88(2) ?
C4 O4 . . 1.2120(13) ?
C4 C5 . . 1.4913(15) ?
C5 C51 . . 1.3319(9) ?
C51 H51a . . .976(17) ?
C51 H51b . . .982(15) ?

loop_
_cod_changelog_entry_id
_cod_changelog_entry_author
_cod_changelog_entry_date
_cod_changelog_entry_text
1 'Vaitkus, Antanas' 2022-02-17T14:50:00+02:00 'Updated bibliographic information.'

loop_
_cod_related_entry_id
_cod_related_entry_database
_cod_related_entry_code
1 ChemSpider 9963079
